data_2232110
loop_
_publ_author_name
'Qian, Jing-Jing'
'Gu, Jian-Ming'
'Shen, Jin'
'Hu, Xiu-Rong'
'Wu, Su-Xiang'

_publ_section_title
;
 Moxifloxacinium chloride monohydrate
;
_journal_coeditor_code XU5322
_journal_issue 10
_journal_name_full 'Acta Crystallographica Section E'
_journal_page_first o2773
_journal_page_last o2774
_journal_paper_doi 10.1107/S160053681103707X
_journal_volume 67
_journal_year 2011
_chemical_formula_iupac 'C21 H25 F N3 O4 +, Cl -, H2 O'
_chemical_formula_moiety 'C21 H25 F N3 O4 +, Cl -, H2 O'
_chemical_formula_sum 'C21 H27 Cl F N3 O5'
_chemical_formula_weight 455.91
_chemical_name_systematic
;
7-[(1<i>S</i>,6<i>S</i>)-8-aza-2-azoniabicyclo[4.3.0]non-8-yl]-1-cyclopropyl-6-
fluoro-8-methoxy-4-oxo-1,4-dihydroquinoline-3-carboxylic acid chloride
monohydrate
;
_space_group_IT_number 1
_symmetry_cell_setting triclinic
_symmetry_space_group_name_Hall 'P 1'
_symmetry_space_group_name_H-M 'P 1'
_atom_sites_solution_hydrogens geom
_atom_sites_solution_primary direct
_atom_sites_solution_secondary difmap
_cell_angle_alpha 91.7293(14)
_cell_angle_beta 91.1313(13)
_cell_angle_gamma 100.8823(13)
_cell_formula_units_Z 2
_cell_length_a 6.7280(3)
_cell_length_b 10.6406(5)
_cell_length_c 15.3127(7)
_cell_measurement_reflns_used 8287
_cell_measurement_temperature 296.0(10)
_cell_measurement_theta_max 27.4
_cell_measurement_theta_min 3.1
_cell_volume 1075.67(9)
_computing_cell_refinement 'PROCESS-AUTO (Rigaku, 2006)'
_computing_data_collection 'PROCESS-AUTO (Rigaku, 2006)'
_computing_data_reduction 'CrystalStructure (Rigaku, 2007)'
_computing_molecular_graphics 'ORTEP-3 for windows (Farrugia, 1997)'
_computing_publication_material 'WinGX (Farrugia, 1999)'
_computing_structure_refinement 'SHELXL97 (Sheldrick, 2008)'
_computing_structure_solution 'SHELXS97 (Sheldrick, 2008)'
_diffrn_ambient_temperature 296.0(10)
_diffrn_detector_area_resol_mean 10.00
_diffrn_measured_fraction_theta_full 0.989
_diffrn_measured_fraction_theta_max 0.989
_diffrn_measurement_device_type 'Rigaku R-AXIS RAPID/ZJUG'
_diffrn_measurement_method \w
_diffrn_radiation_monochromator graphite
_diffrn_radiation_source 'rolling anode'
_diffrn_radiation_type MoK\a
_diffrn_radiation_wavelength 0.71073
_diffrn_reflns_av_R_equivalents 0.0237
_diffrn_reflns_av_sigmaI/netI 0.0380
_diffrn_reflns_limit_h_max 7
_diffrn_reflns_limit_h_min -8
_diffrn_reflns_limit_k_max 13
_diffrn_reflns_limit_k_min -13
_diffrn_reflns_limit_l_max 19
_diffrn_reflns_limit_l_min -19
_diffrn_reflns_number 10677
_diffrn_reflns_theta_full 27.45
_diffrn_reflns_theta_max 27.45
_diffrn_reflns_theta_min 3.08
_exptl_absorpt_coefficient_mu 0.225
_exptl_absorpt_correction_T_max 0.9522
_exptl_absorpt_correction_T_min 0.8978
_exptl_absorpt_correction_type multi-scan
_exptl_absorpt_process_details '(ABSCOR; Higashi, 1995)'
_exptl_crystal_colour yellow
_exptl_crystal_density_diffrn 1.408
_exptl_crystal_density_method 'not measured'
_exptl_crystal_description platelet
_exptl_crystal_F_000 480
_exptl_crystal_size_max 0.49
_exptl_crystal_size_mid 0.37
_exptl_crystal_size_min 0.22
_refine_diff_density_max 0.246
_refine_diff_density_min -0.287
_refine_ls_abs_structure_details 'Flack (1983), 3107 Friedel pairs'
_refine_ls_abs_structure_Flack 0.00(6)
_refine_ls_extinction_method none
_refine_ls_goodness_of_fit_ref 1.096
_refine_ls_hydrogen_treatment constr
_refine_ls_matrix_type full
_refine_ls_number_parameters 563
_refine_ls_number_reflns 8038
_refine_ls_number_restraints 3
_refine_ls_restrained_S_all 1.095
_refine_ls_R_factor_all 0.0678
_refine_ls_R_factor_gt 0.0390
_refine_ls_shift/su_max 0.002
_refine_ls_shift/su_mean 0.000
_refine_ls_structure_factor_coef Fsqd
_refine_ls_weighting_details 'calc w=1/[\s^2^(Fo^2^)+(0.0483P)^2^+0.3081P] where P=(Fo^2^+2Fc^2^)/3'
_refine_ls_weighting_scheme calc
_refine_ls_wR_factor_gt 0.0895
_refine_ls_wR_factor_ref 0.1177
_reflns_number_gt 5933
_reflns_number_total 8038
_reflns_threshold_expression I>2sigma(I)
_cod_data_source_file xu5322.cif
_cod_data_source_block I
_cod_database_code 2232110
_cod_database_fobs_code 2232110

loop_
_symmetry_equiv_pos_as_xyz
'x, y, z'

loop_
_atom_site_type_symbol
_atom_site_label
_atom_site_fract_x
_atom_site_fract_y
_atom_site_fract_z
_atom_site_U_iso_or_equiv
_atom_site_adp_type
_atom_site_calc_flag
_atom_site_refinement_flags
_atom_site_occupancy
_atom_site_symmetry_multiplicity
Cl Cl1A 0.08670(14) 0.50137(8) 0.99176(7) 0.0548(2) Uani d . 1 1
Cl Cl1B 0.10870(14) 0.02176(8) -0.03926(7) 0.0567(3) Uani d . 1 1
N N1A 0.3204(5) 0.7860(3) 0.94810(19) 0.0441(7) Uani d . 1 1
H H12A 0.2306 0.8388 0.9455 0.053 Uiso calc R 1 1
H H13A 0.2528 0.7055 0.9375 0.053 Uiso calc R 1 1
N N1B 0.3516(4) 0.2937(2) 0.01252(17) 0.0400(6) Uani d . 1 1
H H12B 0.2868 0.3602 0.0099 0.048 Uiso calc R 1 1
H H13B 0.2680 0.2245 -0.0112 0.048 Uiso calc R 1 1
N N2A 0.3990(4) 0.6616(2) 0.76809(17) 0.0372(6) Uani d . 1 1
N N2B 0.5973(4) 0.3338(2) 0.22997(17) 0.0374(6) Uani d . 1 1
N N3A 0.2638(5) 0.2658(2) 0.58859(19) 0.0416(7) Uani d . 1 1
N N3B 0.7482(4) 0.7350(2) 0.40000(17) 0.0385(6) Uani d . 1 1
O O1A 0.2857(4) 0.3959(2) 0.75552(14) 0.0415(6) Uani d . 1 1
O O1B 0.7298(4) 0.59852(19) 0.23736(14) 0.0383(5) Uani d . 1 1
O O2A 0.1857(4) 0.4667(2) 0.37071(15) 0.0489(6) Uani d . 1 1
O O2B 0.8173(4) 0.5445(2) 0.62383(14) 0.0515(7) Uani d . 1 1
O O3A 0.0877(5) 0.2578(3) 0.28571(17) 0.0638(8) Uani d . 1 1
H H3A 0.1155 0.3342 0.2996 0.096 Uiso calc R 1 1
O O3B 0.9164(5) 0.7573(3) 0.70351(17) 0.0669(8) Uani d . 1 1
H H3B 0.8928 0.6803 0.6913 0.100 Uiso calc R 1 1
O O4A 0.0747(5) 0.0744(3) 0.3508(2) 0.0770(9) Uani d . 1 1
O O4B 0.9382(6) 0.9377(3) 0.6324(2) 0.0767(9) Uani d . 1 1
O O5A 0.0249(13) -0.0589(4) 0.1733(3) 0.204(4) Uani d . 1 1
H H51A 0.0738 -0.0201 0.2181 0.306 Uiso d R 1 1
H H52A 0.0571 -0.0067 0.1354 0.306 Uiso d R 1 1
O O5B 0.8200(6) 1.0469(3) 0.7955(2) 0.0864(10) Uani d . 1 1
H H51B 0.8621 1.0037 0.7573 0.130 Uiso d R 1 1
H H52B 0.8963 1.0577 0.8386 0.130 Uiso d R 1 1
F F1A 0.3699(4) 0.79303(17) 0.61130(13) 0.0542(6) Uani d . 1 1
F F1B 0.6310(4) 0.20723(17) 0.38902(13) 0.0536(6) Uani d . 1 1
C C1A 0.6328(5) 0.7360(3) 0.8836(2) 0.0393(7) Uani d . 1 1
H H1A 0.7466 0.7748 0.8482 0.047 Uiso calc R 1 1
C C1B 0.5301(5) 0.1742(3) 0.1187(2) 0.0359(7) Uani d . 1 1
H H1B 0.4562 0.0868 0.1061 0.043 Uiso calc R 1 1
C C2A 0.7169(6) 0.7224(3) 0.9757(2) 0.0483(9) Uani d . 1 1
H H21A 0.7871 0.6507 0.9753 0.058 Uiso calc R 1 1
H H22A 0.8149 0.7991 0.9920 0.058 Uiso calc R 1 1
C C2B 0.7169(6) 0.2031(3) 0.0622(2) 0.0460(8) Uani d . 1 1
H H21B 0.8035 0.2817 0.0839 0.055 Uiso calc R 1 1
H H22B 0.7927 0.1344 0.0666 0.055 Uiso calc R 1 1
C C3A 0.5553(7) 0.7016(4) 1.0439(3) 0.0532(9) Uani d . 1 1
H H31A 0.4770 0.6154 1.0366 0.064 Uiso calc R 1 1
H H32A 0.6193 0.7101 1.1017 0.064 Uiso calc R 1 1
C C3B 0.6593(6) 0.2168(4) -0.0324(2) 0.0501(9) Uani d . 1 1
H H31B 0.5806 0.1362 -0.0554 0.060 Uiso calc R 1 1
H H32B 0.7810 0.2368 -0.0662 0.060 Uiso calc R 1 1
C C4A 0.4157(7) 0.7962(4) 1.0371(2) 0.0519(9) Uani d . 1 1
H H41A 0.3116 0.7788 1.0804 0.062 Uiso calc R 1 1
H H42A 0.4915 0.8823 1.0485 0.062 Uiso calc R 1 1
C C4B 0.5366(6) 0.3217(4) -0.0419(2) 0.0473(9) Uani d . 1 1
H H41B 0.6183 0.4035 -0.0231 0.057 Uiso calc R 1 1
H H42B 0.4969 0.3268 -0.1027 0.057 Uiso calc R 1 1
C C5A 0.4756(5) 0.8203(3) 0.8792(2) 0.0398(8) Uani d . 1 1
H H5A 0.5414 0.9104 0.8872 0.048 Uiso calc R 1 1
C C5B 0.3902(5) 0.2698(3) 0.1065(2) 0.0356(7) Uani d . 1 1
H H5B 0.2603 0.2356 0.1328 0.043 Uiso calc R 1 1
C C6A 0.3868(7) 0.7958(3) 0.7874(2) 0.0500(9) Uani d . 1 1
H H61A 0.2475 0.8080 0.7849 0.060 Uiso calc R 1 1
H H62A 0.4650 0.8521 0.7467 0.060 Uiso calc R 1 1
C C6B 0.4919(5) 0.3884(3) 0.1599(2) 0.0371(7) Uani d . 1 1
H H61B 0.5864 0.4452 0.1252 0.045 Uiso calc R 1 1
H H62B 0.3927 0.4348 0.1833 0.045 Uiso calc R 1 1
C C7A 0.5250(5) 0.6133(3) 0.8348(2) 0.0354(7) Uani d . 1 1
H H7A1 0.6215 0.5681 0.8078 0.042 Uiso calc R 1 1
H H7A2 0.4419 0.5566 0.8738 0.042 Uiso calc R 1 1
C C7B 0.5792(6) 0.1942(3) 0.2154(2) 0.0402(8) Uani d . 1 1
H H7B1 0.4716 0.1474 0.2496 0.048 Uiso calc R 1 1
H H7B2 0.7051 0.1673 0.2304 0.048 Uiso calc R 1 1
C C8A 0.3480(5) 0.5983(3) 0.6879(2) 0.0336(7) Uani d . 1 1
C C8B 0.6511(5) 0.3980(3) 0.3089(2) 0.0321(7) Uani d . 1 1
C C9A 0.3091(5) 0.4642(3) 0.6802(2) 0.0340(7) Uani d . 1 1
C C9B 0.7005(5) 0.5329(3) 0.31349(19) 0.0321(7) Uani d . 1 1
C C10A 0.2781(5) 0.3988(3) 0.5982(2) 0.0359(7) Uani d . 1 1
C C10B 0.7331(5) 0.6013(3) 0.3943(2) 0.0330(7) Uani d . 1 1
C C11A 0.2025(6) 0.2064(3) 0.5112(2) 0.0458(8) Uani d . 1 1
H H11A 0.1843 0.1175 0.5078 0.055 Uiso calc R 1 1
C C11B 0.8098(6) 0.7976(3) 0.4764(2) 0.0449(8) Uani d . 1 1
H H11B 0.8309 0.8866 0.4776 0.054 Uiso calc R 1 1
C C12A 0.1653(5) 0.2675(3) 0.4375(2) 0.0437(8) Uani d . 1 1
C C12B 0.8430(5) 0.7403(3) 0.5515(2) 0.0431(8) Uani d . 1 1
C C13A 0.2009(5) 0.4047(3) 0.4385(2) 0.0393(8) Uani d . 1 1
C C13B 0.8052(5) 0.6032(3) 0.5539(2) 0.0393(8) Uani d . 1 1
C C14A 0.2551(5) 0.4681(3) 0.5228(2) 0.0341(7) Uani d . 1 1
C C14B 0.7501(5) 0.5352(3) 0.4709(2) 0.0337(7) Uani d . 1 1
C C15A 0.2818(5) 0.6017(3) 0.5308(2) 0.0371(7) Uani d . 1 1
H H15A 0.2636 0.6488 0.4821 0.045 Uiso calc R 1 1
C C15B 0.7215(5) 0.4016(3) 0.4659(2) 0.0365(7) Uani d . 1 1
H H15B 0.7400 0.3567 0.5156 0.044 Uiso calc R 1 1
C C16A 0.3342(5) 0.6629(3) 0.6093(2) 0.0364(7) Uani d . 1 1
C C16B 0.6664(5) 0.3369(3) 0.3883(2) 0.0359(7) Uani d . 1 1
C C17A 0.0780(7) 0.3606(5) 0.7779(3) 0.0736(14) Uani d . 1 1
H H17D 0.0250 0.4364 0.7915 0.110 Uiso calc R 1 1
H H17E 0.0673 0.3075 0.8278 0.110 Uiso calc R 1 1
H H17F 0.0022 0.3143 0.7295 0.110 Uiso calc R 1 1
C C17B 0.9320(7) 0.6076(5) 0.2066(3) 0.0665(12) Uani d . 1 1
H H17A 1.0256 0.6601 0.2469 0.100 Uiso calc R 1 1
H H17B 0.9414 0.6452 0.1502 0.100 Uiso calc R 1 1
H H17C 0.9643 0.5236 0.2019 0.100 Uiso calc R 1 1
C C18A 0.3418(7) 0.1899(3) 0.6553(2) 0.0511(9) Uani d . 1 1
H H18A 0.2446 0.1483 0.6973 0.061 Uiso calc R 1 1
C C18B 0.6706(7) 0.8076(3) 0.3312(2) 0.0499(9) Uani d . 1 1
H H18B 0.7667 0.8434 0.2871 0.060 Uiso calc R 1 1
C C19A 0.5531(7) 0.2305(4) 0.6868(3) 0.0559(10) Uani d . 1 1
H H19C 0.5842 0.2153 0.7473 0.067 Uiso calc R 1 1
H H19D 0.6303 0.3086 0.6643 0.067 Uiso calc R 1 1
C C19B 0.4564(7) 0.7664(4) 0.3015(3) 0.0553(10) Uani d . 1 1
H H19A 0.3774 0.6921 0.3280 0.066 Uiso calc R 1 1
H H19B 0.4234 0.7761 0.2405 0.066 Uiso calc R 1 1
C C20A 0.5007(8) 0.1171(4) 0.6256(3) 0.0723(14) Uani d . 1 1
H H20A 0.4987 0.0331 0.6489 0.087 Uiso calc R 1 1
H H20B 0.5449 0.1265 0.5658 0.087 Uiso calc R 1 1
C C20B 0.5185(9) 0.8854(4) 0.3576(3) 0.0750(15) Uani d . 1 1
H H20C 0.5232 0.9671 0.3304 0.090 Uiso calc R 1 1
H H20D 0.4772 0.8831 0.4180 0.090 Uiso calc R 1 1
C C21A 0.1039(6) 0.1893(4) 0.3556(3) 0.0544(10) Uani d . 1 1
C C21B 0.9039(6) 0.8217(4) 0.6315(3) 0.0552(10) Uani d . 1 1

loop_
_atom_site_aniso_label
_atom_site_aniso_U_11
_atom_site_aniso_U_22
_atom_site_aniso_U_33
_atom_site_aniso_U_12
_atom_site_aniso_U_13
_atom_site_aniso_U_23
Cl1A 0.0484(5) 0.0424(4) 0.0767(6) 0.0148(4) 0.0123(5) 0.0061(4)
Cl1B 0.0521(6) 0.0390(4) 0.0793(7) 0.0128(4) -0.0135(5) -0.0130(4)
N1A 0.0464(18) 0.0370(14) 0.0521(17) 0.0164(13) 0.0028(14) -0.0012(13)
N1B 0.0443(17) 0.0328(13) 0.0438(16) 0.0115(12) -0.0112(13) -0.0035(12)
N2A 0.0485(17) 0.0249(12) 0.0387(15) 0.0097(12) -0.0060(12) -0.0024(11)
N2B 0.0508(18) 0.0281(12) 0.0340(14) 0.0102(12) -0.0080(13) 0.0004(11)
N3A 0.0476(18) 0.0316(13) 0.0437(16) 0.0038(12) -0.0070(13) -0.0011(12)
N3B 0.0453(17) 0.0340(14) 0.0330(15) 0.0002(12) -0.0019(12) -0.0038(12)
O1A 0.0486(15) 0.0380(12) 0.0337(12) -0.0028(10) -0.0037(10) 0.0086(10)
O1B 0.0463(14) 0.0358(11) 0.0311(11) 0.0038(10) -0.0016(10) 0.0033(9)
O2A 0.0511(16) 0.0618(16) 0.0348(13) 0.0128(12) -0.0015(11) 0.0050(12)
O2B 0.0528(17) 0.0706(17) 0.0293(13) 0.0073(14) -0.0006(11) 0.0033(12)
O3A 0.0571(19) 0.086(2) 0.0439(15) 0.0077(17) -0.0081(13) -0.0173(15)
O3B 0.073(2) 0.086(2) 0.0369(15) 0.0040(18) -0.0013(13) -0.0106(14)
O4A 0.094(3) 0.0627(19) 0.069(2) 0.0093(17) -0.0204(17) -0.0276(16)
O4B 0.093(3) 0.0661(19) 0.0637(19) 0.0034(17) -0.0099(17) -0.0280(15)
O5A 0.392(11) 0.087(3) 0.100(3) -0.040(4) 0.049(5) -0.013(3)
O5B 0.109(3) 0.081(2) 0.074(2) 0.030(2) -0.0072(19) -0.0076(17)
F1A 0.0842(18) 0.0330(10) 0.0460(12) 0.0118(10) 0.0021(11) 0.0064(9)
F1B 0.0809(17) 0.0334(10) 0.0472(12) 0.0122(10) -0.0024(11) 0.0074(9)
C1A 0.0401(19) 0.0315(15) 0.0458(19) 0.0058(14) -0.0014(15) -0.0023(14)
C1B 0.0398(19) 0.0236(13) 0.0440(18) 0.0065(13) -0.0047(15) -0.0031(13)
C2A 0.047(2) 0.0431(18) 0.054(2) 0.0095(16) -0.0125(17) -0.0069(17)
C2B 0.044(2) 0.0427(18) 0.054(2) 0.0164(16) 0.0001(17) -0.0066(16)
C3A 0.062(3) 0.051(2) 0.049(2) 0.0182(19) -0.0073(19) 0.0047(17)
C3B 0.055(2) 0.049(2) 0.048(2) 0.0141(18) 0.0084(18) -0.0069(17)
C4A 0.074(3) 0.053(2) 0.0314(17) 0.0197(19) -0.0018(17) -0.0018(15)
C4B 0.061(2) 0.0436(18) 0.0364(18) 0.0079(17) 0.0037(17) -0.0017(15)
C5A 0.051(2) 0.0275(14) 0.0397(18) 0.0053(14) -0.0001(16) 0.0024(13)
C5B 0.0384(19) 0.0332(15) 0.0355(17) 0.0086(13) -0.0007(14) -0.0034(13)
C6A 0.072(3) 0.0367(17) 0.044(2) 0.0211(18) -0.0107(18) -0.0006(15)
C6B 0.052(2) 0.0306(15) 0.0308(16) 0.0152(15) -0.0077(15) -0.0015(13)
C7A 0.0419(19) 0.0315(15) 0.0334(17) 0.0093(14) -0.0043(14) 0.0008(13)
C7B 0.047(2) 0.0283(14) 0.0463(19) 0.0105(14) -0.0052(15) -0.0022(14)
C8A 0.0331(17) 0.0338(15) 0.0341(17) 0.0060(13) 0.0028(14) 0.0037(13)
C8B 0.0291(17) 0.0317(15) 0.0354(17) 0.0060(13) -0.0002(13) 0.0000(13)
C9A 0.0346(18) 0.0341(15) 0.0333(17) 0.0059(13) -0.0010(13) 0.0051(13)
C9B 0.0353(18) 0.0329(14) 0.0274(15) 0.0042(13) 0.0000(13) 0.0024(12)
C10A 0.0303(18) 0.0340(15) 0.0418(18) 0.0024(13) -0.0017(14) 0.0022(14)
C10B 0.0289(17) 0.0330(15) 0.0356(17) 0.0026(13) 0.0004(13) -0.0034(13)
C11A 0.041(2) 0.0447(18) 0.047(2) 0.0008(15) -0.0072(16) -0.0087(16)
C11B 0.045(2) 0.0395(17) 0.047(2) 0.0039(15) -0.0018(16) -0.0113(16)
C12A 0.0372(19) 0.0518(19) 0.0419(19) 0.0102(16) -0.0069(15) -0.0109(16)
C12B 0.0377(19) 0.054(2) 0.0360(18) 0.0064(16) 0.0007(15) -0.0099(16)
C13A 0.0297(18) 0.0510(19) 0.0372(19) 0.0076(15) 0.0010(14) 0.0010(16)
C13B 0.0273(17) 0.0559(19) 0.0346(18) 0.0078(15) 0.0024(14) -0.0033(16)
C14A 0.0284(17) 0.0424(17) 0.0330(17) 0.0106(14) 0.0013(13) 0.0000(14)
C14B 0.0264(16) 0.0459(17) 0.0283(16) 0.0057(14) 0.0002(13) 0.0016(14)
C15A 0.0331(18) 0.0418(17) 0.0382(18) 0.0097(14) 0.0028(14) 0.0091(14)
C15B 0.0300(17) 0.0460(17) 0.0345(17) 0.0089(14) 0.0011(13) 0.0059(14)
C16A 0.0382(18) 0.0317(15) 0.0404(19) 0.0094(14) 0.0037(15) 0.0008(14)
C16B 0.041(2) 0.0312(15) 0.0366(17) 0.0085(14) 0.0039(15) 0.0078(14)
C17A 0.061(3) 0.097(3) 0.054(2) -0.013(2) 0.014(2) 0.015(2)
C17B 0.047(2) 0.096(3) 0.056(2) 0.008(2) 0.0145(19) 0.029(2)
C18A 0.068(3) 0.0351(17) 0.048(2) 0.0037(17) -0.0059(18) 0.0054(16)
C18B 0.074(3) 0.0315(16) 0.0413(19) 0.0017(17) -0.0035(19) 0.0043(15)
C19A 0.069(3) 0.047(2) 0.053(2) 0.0155(19) -0.016(2) 0.0062(18)
C19B 0.070(3) 0.051(2) 0.049(2) 0.022(2) -0.0089(19) 0.0047(17)
C20A 0.111(4) 0.048(2) 0.066(3) 0.038(3) -0.021(3) -0.002(2)
C20B 0.127(5) 0.053(2) 0.055(3) 0.045(3) -0.012(3) -0.003(2)
C21A 0.042(2) 0.073(3) 0.047(2) 0.011(2) -0.0078(17) -0.015(2)
C21B 0.044(2) 0.071(3) 0.047(2) 0.006(2) -0.0006(18) -0.016(2)

loop_
_atom_type_symbol
_atom_type_description
_atom_type_scat_dispersion_real
_atom_type_scat_dispersion_imag
_atom_type_scat_source
C C 0.0033 0.0016 'International Tables Vol C Tables 4.2.6.8 and 6.1.1.4'
H H 0.0000 0.0000 'International Tables Vol C Tables 4.2.6.8 and 6.1.1.4'
N N 0.0061 0.0033 'International Tables Vol C Tables 4.2.6.8 and 6.1.1.4'
O O 0.0106 0.0060 'International Tables Vol C Tables 4.2.6.8 and 6.1.1.4'
F F 0.0171 0.0103 'International Tables Vol C Tables 4.2.6.8 and 6.1.1.4'
Cl Cl 0.1484 0.1585 'International Tables Vol C Tables 4.2.6.8 and 6.1.1.4'

loop_
_geom_angle_atom_site_label_1
_geom_angle_atom_site_label_2
_geom_angle_atom_site_label_3
_geom_angle
C4A N1A C5A 111.6(3)
C4A N1A H12A 109.3
C5A N1A H12A 109.3
C4A N1A H13A 109.3
C5A N1A H13A 109.3
H12A N1A H13A 108.0
C5B N1B C4B 115.2(3)
C5B N1B H12B 108.5
C4B N1B H12B 108.5
C5B N1B H13B 108.5
C4B N1B H13B 108.5
H12B N1B H13B 107.5
C8A N2A C6A 124.6(3)
C8A N2A C7A 122.3(2)
C6A N2A C7A 111.1(3)
C8B N2B C6B 122.2(2)
C8B N2B C7B 124.3(3)
C6B N2B C7B 110.9(2)
C11A N3A C10A 119.5(3)
C11A N3A C18A 117.3(3)
C10A N3A C18A 122.6(3)
C11B N3B C10B 118.8(3)
C11B N3B C18B 117.5(3)
C10B N3B C18B 123.0(3)
C9A O1A C17A 112.1(3)
C9B O1B C17B 112.3(3)
C21A O3A H3A 109.5
C21B O3B H3B 109.5
H51A O5A H52A 103.2
H51B O5B H52B 111.0
C5A C1A C2A 114.4(3)
C5A C1A C7A 102.2(3)
C2A C1A C7A 117.2(3)
C5A C1A H1A 107.5
C2A C1A H1A 107.5
C7A C1A H1A 107.5
C7B C1B C5B 100.3(2)
C7B C1B C2B 113.2(3)
C5B C1B C2B 112.2(3)
C7B C1B H1B 110.3
C5B C1B H1B 110.3
C2B C1B H1B 110.3
C3A C2A C1A 113.3(3)
C3A C2A H21A 108.9
C1A C2A H21A 108.9
C3A C2A H22A 108.9
C1A C2A H22A 108.9
H21A C2A H22A 107.7
C3B C2B C1B 111.5(3)
C3B C2B H21B 109.3
C1B C2B H21B 109.3
C3B C2B H22B 109.3
C1B C2B H22B 109.3
H21B C2B H22B 108.0
C4A C3A C2A 111.7(3)
C4A C3A H31A 109.3
C2A C3A H31A 109.3
C4A C3A H32A 109.3
C2A C3A H32A 109.3
H31A C3A H32A 107.9
C2B C3B C4B 111.0(3)
C2B C3B H31B 109.4
C4B C3B H31B 109.4
C2B C3B H32B 109.4
C4B C3B H32B 109.4
H31B C3B H32B 108.0
N1A C4A C3A 109.7(3)
N1A C4A H41A 109.7
C3A C4A H41A 109.7
N1A C4A H42A 109.7
C3A C4A H42A 109.7
H41A C4A H42A 108.2
N1B C4B C3B 109.8(3)
N1B C4B H41B 109.7
C3B C4B H41B 109.7
N1B C4B H42B 109.7
C3B C4B H42B 109.7
H41B C4B H42B 108.2
N1A C5A C6A 112.8(3)
N1A C5A C1A 110.6(3)
C6A C5A C1A 103.9(3)
N1A C5A H5A 109.8
C6A C5A H5A 109.8
C1A C5A H5A 109.8
N1B C5B C6B 114.2(2)
N1B C5B C1B 112.9(2)
C6B C5B C1B 104.4(3)
N1B C5B H5B 108.4
C6B C5B H5B 108.4
C1B C5B H5B 108.4
N2A C6A C5A 103.5(3)
N2A C6A H61A 111.1
C5A C6A H61A 111.1
N2A C6A H62A 111.1
C5A C6A H62A 111.1
H61A C6A H62A 109.0
N2B C6B C5B 102.5(2)
N2B C6B H61B 111.3
C5B C6B H61B 111.3
N2B C6B H62B 111.3
C5B C6B H62B 111.3
H61B C6B H62B 109.2
N2A C7A C1A 103.1(2)
N2A C7A H7A1 111.1
C1A C7A H7A1 111.1
N2A C7A H7A2 111.1
C1A C7A H7A2 111.2
H7A1 C7A H7A2 109.1
N2B C7B C1B 103.4(2)
N2B C7B H7B1 111.1
C1B C7B H7B1 111.1
N2B C7B H7B2 111.1
C1B C7B H7B2 111.1
H7B1 C7B H7B2 109.1
N2A C8A C9A 121.1(3)
N2A C8A C16A 123.1(3)
C9A C8A C16A 115.8(3)
N2B C8B C16B 123.9(3)
N2B C8B C9B 120.4(3)
C16B C8B C9B 115.7(3)
O1A C9A C8A 118.4(3)
O1A C9A C10A 119.7(3)
C8A C9A C10A 121.7(3)
O1B C9B C10B 119.3(3)
O1B C9B C8B 119.2(3)
C10B C9B C8B 121.4(3)
N3A C10A C14A 118.3(3)
N3A C10A C9A 122.4(3)
C14A C10A C9A 119.3(3)
C14B C10B N3B 119.0(3)
C14B C10B C9B 119.5(3)
N3B C10B C9B 121.5(3)
N3A C11A C12A 124.4(3)
N3A C11A H11A 117.8
C12A C11A H11A 117.8
N3B C11B C12B 124.6(3)
N3B C11B H11B 117.7
C12B C11B H11B 117.7
C11A C12A C13A 119.7(3)
C11A C12A C21A 118.5(3)
C13A C12A C21A 121.6(3)
C11B C12B C13B 119.9(3)
C11B C12B C21B 118.6(3)
C13B C12B C21B 121.4(3)
O2A C13A C12A 122.6(3)
O2A C13A C14A 121.8(3)
C12A C13A C14A 115.7(3)
O2B C13B C12B 122.6(3)
O2B C13B C14B 121.7(3)
C12B C13B C14B 115.7(3)
C15A C14A C10A 118.7(3)
C15A C14A C13A 119.6(3)
C10A C14A C13A 121.7(3)
C15B C14B C10B 118.9(3)
C15B C14B C13B 119.9(3)
C10B C14B C13B 121.1(3)
C16A C15A C14A 120.3(3)
C16A C15A H15A 119.8
C14A C15A H15A 119.8
C16B C15B C14B 120.2(3)
C16B C15B H15B 119.9
C14B C15B H15B 119.9
C15A C16A F1A 117.2(3)
C15A C16A C8A 123.4(3)
F1A C16A C8A 119.4(3)
F1B C16B C15B 117.1(3)
F1B C16B C8B 119.5(3)
C15B C16B C8B 123.3(3)
O1A C17A H17D 109.5
O1A C17A H17E 109.5
H17D C17A H17E 109.5
O1A C17A H17F 109.5
H17D C17A H17F 109.5
H17E C17A H17F 109.5
O1B C17B H17A 109.5
O1B C17B H17B 109.5
H17A C17B H17B 109.5
O1B C17B H17C 109.5
H17A C17B H17C 109.5
H17B C17B H17C 109.5
N3A C18A C19A 118.4(3)
N3A C18A C20A 115.7(3)
C19A C18A C20A 60.0(3)
N3A C18A H18A 116.9
C19A C18A H18A 116.9
C20A C18A H18A 116.9
N3B C18B C19B 118.0(3)
N3B C18B C20B 116.7(3)
C19B C18B C20B 60.4(3)
N3B C18B H18B 116.6
C19B C18B H18B 116.6
C20B C18B H18B 116.6
C18A C19A C20A 61.0(3)
C18A C19A H19C 117.7
C20A C19A H19C 117.7
C18A C19A H19D 117.7
C20A C19A H19D 117.7
H19C C19A H19D 114.8
C18B C19B C20B 59.9(3)
C18B C19B H19A 117.8
C20B C19B H19A 117.8
C18B C19B H19B 117.8
C20B C19B H19B 117.8
H19A C19B H19B 114.9
C19A C20A C18A 58.9(3)
C19A C20A H20A 117.9
C18A C20A H20A 117.9
C19A C20A H20B 117.9
C18A C20A H20B 117.9
H20A C20A H20B 115.0
C18B C20B C19B 59.6(3)
C18B C20B H20C 117.8
C19B C20B H20C 117.8
C18B C20B H20D 117.8
C19B C20B H20D 117.8
H20C C20B H20D 114.9
O4A C21A O3A 121.4(4)
O4A C21A C12A 124.4(4)
O3A C21A C12A 114.1(4)
O4B C21B O3B 121.8(4)
O4B C21B C12B 123.6(4)
O3B C21B C12B 114.5(4)

loop_
_geom_bond_atom_site_label_1
_geom_bond_atom_site_label_2
_geom_bond_distance
N1A C4A 1.487(5)
N1A C5A 1.503(4)
N1A H12A 0.9000
N1A H13A 0.9000
N1B C5B 1.495(4)
N1B C4B 1.499(5)
N1B H12B 0.9000
N1B H13B 0.9000
N2A C8A 1.388(4)
N2A C6A 1.468(4)
N2A C7A 1.479(4)
N2B C8B 1.378(4)
N2B C6B 1.467(4)
N2B C7B 1.476(4)
N3A C11A 1.346(4)
N3A C10A 1.404(4)
N3A C18A 1.470(5)
N3B C11B 1.347(4)
N3B C10B 1.406(4)
N3B C18B 1.469(5)
O1A C9A 1.377(4)
O1A C17A 1.428(5)
O1B C9B 1.375(3)
O1B C17B 1.436(5)
O2A C13A 1.260(4)
O2B C13B 1.264(4)
O3A C21A 1.327(5)
O3A H3A 0.8200
O3B C21B 1.325(5)
O3B H3B 0.8200
O4A C21A 1.201(5)
O4B C21B 1.211(5)
O5A H51A 0.8204
O5A H52A 0.8195
O5B H51B 0.8202
O5B H52B 0.8204
F1A C16A 1.359(3)
F1B C16B 1.356(3)
C1A C5A 1.512(5)
C1A C2A 1.531(5)
C1A C7A 1.534(4)
C1A H1A 0.9800
C1B C7B 1.510(5)
C1B C5B 1.523(4)
C1B C2B 1.528(5)
C1B H1B 0.9800
C2A C3A 1.513(6)
C2A H21A 0.9700
C2A H22A 0.9700
C2B C3B 1.511(5)
C2B H21B 0.9700
C2B H22B 0.9700
C3A C4A 1.504(5)
C3A H31A 0.9700
C3A H32A 0.9700
C3B C4B 1.517(5)
C3B H31B 0.9700
C3B H32B 0.9700
C4A H41A 0.9700
C4A H42A 0.9700
C4B H41B 0.9700
C4B H42B 0.9700
C5A C6A 1.511(5)
C5A H5A 0.9800
C5B C6B 1.523(4)
C5B H5B 0.9800
C6A H61A 0.9700
C6A H62A 0.9700
C6B H61B 0.9700
C6B H62B 0.9700
C7A H7A1 0.9700
C7A H7A2 0.9700
C7B H7B1 0.9700
C7B H7B2 0.9700
C8A C9A 1.403(4)
C8A C16A 1.413(4)
C8B C16B 1.406(4)
C8B C9B 1.410(4)
C9A C10A 1.410(5)
C9B C10B 1.408(4)
C10A C14A 1.409(4)
C10B C14B 1.399(4)
C11A C12A 1.361(5)
C11A H11A 0.9300
C11B C12B 1.351(5)
C11B H11B 0.9300
C12A C13A 1.433(5)
C12A C21A 1.491(5)
C12B C13B 1.435(5)
C12B C21B 1.484(5)
C13A C14A 1.447(5)
C13B C14B 1.450(4)
C14A C15A 1.400(4)
C14B C15B 1.397(5)
C15A C16A 1.358(5)
C15A H15A 0.9300
C15B C16B 1.364(5)
C15B H15B 0.9300
C17A H17D 0.9600
C17A H17E 0.9600
C17A H17F 0.9600
C17B H17A 0.9600
C17B H17B 0.9600
C17B H17C 0.9600
C18A C19A 1.473(6)
C18A C20A 1.503(6)
C18A H18A 0.9800
C18B C19B 1.483(6)
C18B C20B 1.487(6)
C18B H18B 0.9800
C19A C20A 1.489(6)
C19A H19C 0.9700
C19A H19D 0.9700
C19B C20B 1.495(6)
C19B H19A 0.9700
C19B H19B 0.9700
C20A H20A 0.9700
C20A H20B 0.9700
C20B H20C 0.9700
C20B H20D 0.9700

loop_
_geom_hbond_atom_site_label_D
_geom_hbond_atom_site_label_H
_geom_hbond_atom_site_label_A
_geom_hbond_site_symmetry_A
_geom_hbond_distance_DH
_geom_hbond_distance_HA
_geom_hbond_distance_DA
_geom_hbond_angle_DHA
N1A H12A Cl1B 1_566 0.90 2.26 3.113(3) 158
N1A H13A Cl1A . 0.90 2.43 3.234(3) 150
N1B H12B Cl1A 1_554 0.90 2.22 3.109(3) 170
N1B H13B Cl1B . 0.90 2.25 3.114(2) 162
O3A H3A O2A . 0.82 1.74 2.512(4) 156
O3B H3B O2B . 0.82 1.74 2.508(4) 155
O5A H51A O4A . 0.82 2.24 3.011(5) 157
O5A H52A Cl1B . 0.82 2.72 3.422(5) 144
O5B H51B O4B . 0.82 2.12 2.911(5) 161
O5B H52B Cl1B 1_666 0.82 2.41 3.208(4) 163
C1A H1A O3B . 0.98 2.53 3.373(4) 144
C2A H21A Cl1A 1_655 0.97 2.80 3.742(4) 163
C3A H31A Cl1A . 0.97 2.74 3.518(5) 138
C3A H32A O1B 1_556 0.97 2.59 3.450(5) 148
C6A H61A O3B 1_455 0.97 2.49 3.340(6) 146
C18B H18B O5A 1_665 0.98 2.58 3.564(7) 179

loop_
_geom_torsion_atom_site_label_1
_geom_torsion_atom_site_label_2
_geom_torsion_atom_site_label_3
_geom_torsion_atom_site_label_4
_geom_torsion
C5A C1A C2A C3A 43.5(4)
C7A C1A C2A C3A -76.1(4)
C7B C1B C2B C3B -164.7(3)
C5B C1B C2B C3B -52.1(4)
C1A C2A C3A C4A -48.2(4)
C1B C2B C3B C4B 57.9(4)
C5A N1A C4A C3A -62.9(4)
C2A C3A C4A N1A 57.7(5)
C5B N1B C4B C3B 53.3(3)
C2B C3B C4B N1B -57.2(4)
C4A N1A C5A C6A 173.1(3)
C4A N1A C5A C1A 57.2(3)
C2A C1A C5A N1A -47.1(4)
C7A C1A C5A N1A 80.7(3)
C2A C1A C5A C6A -168.4(3)
C7A C1A C5A C6A -40.7(3)
C4B N1B C5B C6B 70.6(4)
C4B N1B C5B C1B -48.5(4)
C7B C1B C5B N1B 167.1(3)
C2B C1B C5B N1B 46.7(4)
C7B C1B C5B C6B 42.5(3)
C2B C1B C5B C6B -78.0(3)
C8A N2A C6A C5A -175.1(3)
C7A N2A C6A C5A -11.3(4)
N1A C5A C6A N2A -87.7(3)
C1A C5A C6A N2A 32.2(4)
C8B N2B C6B C5B -157.2(3)
C7B N2B C6B C5B 5.5(3)
N1B C5B C6B N2B -153.7(3)
C1B C5B C6B N2B -29.9(3)
C8A N2A C7A C1A 150.5(3)
C6A N2A C7A C1A -13.7(4)
C5A C1A C7A N2A 33.0(3)
C2A C1A C7A N2A 158.9(3)
C8B N2B C7B C1B -176.7(3)
C6B N2B C7B C1B 21.1(4)
C5B C1B C7B N2B -38.1(3)
C2B C1B C7B N2B 81.6(3)
C6A N2A C8A C9A -162.1(3)
C7A N2A C8A C9A 35.9(5)
C6A N2A C8A C16A 18.8(5)
C7A N2A C8A C16A -143.3(3)
C6B N2B C8B C16B 150.5(3)
C7B N2B C8B C16B -9.8(5)
C6B N2B C8B C9B -31.3(5)
C7B N2B C8B C9B 168.4(3)
C17A O1A C9A C8A 94.2(4)
C17A O1A C9A C10A -80.8(4)
N2A C8A C9A O1A 11.8(5)
C16A C8A C9A O1A -168.9(3)
N2A C8A C9A C10A -173.2(3)
C16A C8A C9A C10A 6.0(5)
C17B O1B C9B C10B 91.9(4)
C17B O1B C9B C8B -84.1(4)
N2B C8B C9B O1B -11.5(5)
C16B C8B C9B O1B 166.8(3)
N2B C8B C9B C10B 172.6(3)
C16B C8B C9B C10B -9.1(5)
C11A N3A C10A C14A -8.8(5)
C18A N3A C10A C14A 161.8(3)
C11A N3A C10A C9A 169.5(3)
C18A N3A C10A C9A -19.9(5)
O1A C9A C10A N3A -13.1(5)
C8A C9A C10A N3A 172.0(3)
O1A C9A C10A C14A 165.2(3)
C8A C9A C10A C14A -9.7(5)
C11B N3B C10B C14B 10.3(5)
C18B N3B C10B C14B -159.9(3)
C11B N3B C10B C9B -170.0(3)
C18B N3B C10B C9B 19.8(5)
O1B C9B C10B C14B -165.2(3)
C8B C9B C10B C14B 10.7(5)
O1B C9B C10B N3B 15.1(5)
C8B C9B C10B N3B -169.0(3)
C10A N3A C11A C12A 4.8(5)
C18A N3A C11A C12A -166.2(4)
C10B N3B C11B C12B -5.8(5)
C18B N3B C11B C12B 165.0(4)
N3A C11A C12A C13A 3.1(6)
N3A C11A C12A C21A 178.2(3)
N3B C11B C12B C13B -2.4(5)
N3B C11B C12B C21B -178.0(4)
C11A C12A C13A O2A 173.9(3)
C21A C12A C13A O2A -1.1(5)
C11A C12A C13A C14A -6.4(5)
C21A C12A C13A C14A 178.7(3)
C11B C12B C13B O2B -174.0(3)
C21B C12B C13B O2B 1.5(5)
C11B C12B C13B C14B 5.5(5)
C21B C12B C13B C14B -179.0(3)
N3A C10A C14A C15A -176.0(3)
C9A C10A C14A C15A 5.7(4)
N3A C10A C14A C13A 5.3(5)
C9A C10A C14A C13A -173.1(3)
O2A C13A C14A C15A 3.2(5)
C12A C13A C14A C15A -176.5(3)
O2A C13A C14A C10A -178.0(3)
C12A C13A C14A C10A 2.2(5)
N3B C10B C14B C15B 175.7(3)
C9B C10B C14B C15B -4.0(5)
N3B C10B C14B C13B -7.0(4)
C9B C10B C14B C13B 173.3(3)
O2B C13B C14B C15B -4.1(5)
C12B C13B C14B C15B 176.4(3)
O2B C13B C14B C10B 178.7(3)
C12B C13B C14B C10B -0.8(4)
C10A C14A C15A C16A 1.7(5)
C13A C14A C15A C16A -179.5(3)
C10B C14B C15B C16B -3.7(5)
C13B C14B C15B C16B 178.9(3)
C14A C15A C16A F1A 176.0(3)
C14A C15A C16A C8A -5.6(5)
N2A C8A C16A C15A -179.1(3)
C9A C8A C16A C15A 1.7(5)
N2A C8A C16A F1A -0.7(5)
C9A C8A C16A F1A -180.0(3)
C14B C15B C16B F1B -176.7(3)
C14B C15B C16B C8B 5.2(5)
N2B C8B C16B F1B 1.4(5)
C9B C8B C16B F1B -176.9(3)
N2B C8B C16B C15B 179.4(3)
C9B C8B C16B C15B 1.2(5)
C11A N3A C18A C19A 118.3(4)
C10A N3A C18A C19A -52.5(5)
C11A N3A C18A C20A 50.0(5)
C10A N3A C18A C20A -120.7(4)
C11B N3B C18B C19B -117.0(4)
C10B N3B C18B C19B 53.3(5)
C11B N3B C18B C20B -48.0(5)
C10B N3B C18B C20B 122.3(4)
N3A C18A C19A C20A -104.9(4)
N3B C18B C19B C20B 106.4(4)
N3A C18A C20A C19A 109.4(4)
N3B C18B C20B C19B -108.6(4)
C11A C12A C21A O4A 3.9(6)
C13A C12A C21A O4A 179.0(4)
C11A C12A C21A O3A -174.5(3)
C13A C12A C21A O3A 0.5(5)
C11B C12B C21B O4B -4.8(6)
C13B C12B C21B O4B 179.7(4)
C11B C12B C21B O3B 174.5(3)
C13B C12B C21B O3B -1.0(5)

loop_
_cod_related_entry_id
_cod_related_entry_database
_cod_related_entry_code
1 ChemSpider 8065921
